data_1560418
loop_
_publ_author_name
'Zhang, Xiaolei'
'Chen, Chen'
'Liu, Xiaoli'
'Gao, Peng'
'Hu, Ming'

_publ_section_title
;
 Series of chiral interpenetrating 3d--4f heterometallic MOFs: Luminescent
 sensors and magnetic properties
;
_journal_name_full 'Journal of Solid State Chemistry'
_journal_page_first 360
_journal_page_last 366
_journal_paper_doi 10.1016/j.jssc.2017.06.020
_journal_volume 253
_journal_year 2017
_chemical_formula_sum 'C24 H16 N3 O9 Yb Zn'
_chemical_formula_weight 728.81
_space_group_IT_number 76
_space_group_name_Hall 'P 4w'
_space_group_name_H-M_alt 'P 41'
_symmetry_cell_setting tetragonal
_symmetry_space_group_name_H-M 'P 41'
_atom_sites_solution_hydrogens geom
_atom_sites_solution_primary direct
_atom_sites_solution_secondary difmap
_cell_angle_alpha 90.00
_cell_angle_beta 90.00
_cell_angle_gamma 90.00
_cell_formula_units_Z 4
_cell_length_a 12.1961(6)
_cell_length_b 12.1961(6)
_cell_length_c 14.9534(9)
_cell_measurement_reflns_used 2623
_cell_measurement_temperature 293(2)
_cell_measurement_theta_max 70.6370
_cell_measurement_theta_min 3.6210
_cell_volume 2224.2(2)
_computing_structure_refinement 'SHELXL-97 (Sheldrick, 1997)'
_computing_structure_solution 'SHELXS-97 (Sheldrick, 1990)'
_diffrn_ambient_temperature 293(2)
_diffrn_measured_fraction_theta_full 1.000
_diffrn_measured_fraction_theta_max 1.000
_diffrn_radiation_monochromator graphite
_diffrn_radiation_source 'fine-focus sealed tube'
_diffrn_radiation_type CuK\a
_diffrn_radiation_wavelength 1.54184
_diffrn_reflns_av_R_equivalents 0.1109
_diffrn_reflns_av_sigmaI/netI 0.1189
_diffrn_reflns_limit_h_max 14
_diffrn_reflns_limit_h_min -7
_diffrn_reflns_limit_k_max 14
_diffrn_reflns_limit_k_min -14
_diffrn_reflns_limit_l_max 17
_diffrn_reflns_limit_l_min -17
_diffrn_reflns_number 13612
_diffrn_reflns_theta_full 67.23
_diffrn_reflns_theta_max 67.23
_diffrn_reflns_theta_min 3.62
_exptl_absorpt_coefficient_mu 9.480
_exptl_absorpt_correction_T_max 0.5566
_exptl_absorpt_correction_T_min 0.5176
_exptl_absorpt_correction_type multi-scan
_exptl_absorpt_process_details sadabs
_exptl_crystal_colour colorless
_exptl_crystal_density_diffrn 2.176
_exptl_crystal_density_method 'not measured'
_exptl_crystal_description block
_exptl_crystal_F_000 1412
_exptl_crystal_size_max 0.08
_exptl_crystal_size_mid 0.07
_exptl_crystal_size_min 0.07
_refine_diff_density_max 2.191
_refine_diff_density_min -1.590
_refine_diff_density_rms 0.188
_refine_ls_abs_structure_details 'Flack H D (1983), Acta Cryst. A39, 876-881'
_refine_ls_abs_structure_Flack 0.05(3)
_refine_ls_extinction_method none
_refine_ls_goodness_of_fit_ref 1.088
_refine_ls_hydrogen_treatment constr
_refine_ls_matrix_type full
_refine_ls_number_parameters 343
_refine_ls_number_reflns 4005
_refine_ls_number_restraints 931
_refine_ls_restrained_S_all 0.988
_refine_ls_R_factor_all 0.1116
_refine_ls_R_factor_gt 0.0779
_refine_ls_shift/su_max 0.000
_refine_ls_shift/su_mean 0.000
_refine_ls_structure_factor_coef Fsqd
_refine_ls_weighting_details 'calc w=1/[\s^2^(Fo^2^)+(0.0964P)^2^+0.0000P] where P=(Fo^2^+2Fc^2^)/3'
_refine_ls_weighting_scheme calc
_refine_ls_wR_factor_gt 0.1819
_refine_ls_wR_factor_ref 0.2054
_reflns_number_gt 2739
_reflns_number_total 4005
_reflns_threshold_expression >2sigma(I)
_cod_data_source_file JSSC-2017-253-360.cif
_cod_data_source_block exp_6314
_cod_original_sg_symbol_H-M P41
_cod_database_code 1560418

loop_
_symmetry_equiv_pos_as_xyz
'x, y, z'
'-y, x, z+1/4'
'-x, -y, z+1/2'
'y, -x, z+3/4'

loop_
_atom_site_label
_atom_site_type_symbol
_atom_site_fract_x
_atom_site_fract_y
_atom_site_fract_z
_atom_site_U_iso_or_equiv
_atom_site_adp_type
_atom_site_occupancy
_atom_site_symmetry_multiplicity
_atom_site_calc_flag
_atom_site_refinement_flags
_atom_site_disorder_assembly
_atom_site_disorder_group
Yb1 Yb 0.52036(8) 0.45119(7) 0.18138(8) 0.0418(3) Uani 1 1 d U . .
Zn1 Zn 0.6783(2) 0.6993(2) 0.04927(16) 0.0457(6) Uani 1 1 d U . .
N1 N 0.8378(14) 0.6182(13) 0.0502(12) 0.051(3) Uani 1 1 d U . .
N2 N 0.7917(13) 0.8247(13) 0.0344(11) 0.051(3) Uani 1 1 d U . .
N3 N 0.5862(14) 0.8542(13) 0.0534(12) 0.053(3) Uani 1 1 d U . .
O1 O 0.6990(12) 0.3788(11) 0.2151(9) 0.052(3) Uani 1 1 d U . .
O2 O 0.5757(12) 0.2567(11) 0.1940(10) 0.062(3) Uani 1 1 d U . .
O3 O 0.3787(10) 0.5864(9) 0.2042(8) 0.038(2) Uani 1 1 d U . .
O4 O 0.4091(11) 0.5342(10) 0.0692(8) 0.044(3) Uani 1 1 d U . .
O5 O 0.2859(12) 0.6691(12) 0.0923(8) 0.055(4) Uani 1 1 d U . .
O6 O 0.6223(10) 0.6076(11) 0.1462(8) 0.044(2) Uani 1 1 d U . .
O7 O 0.7102(10) 0.7142(11) 0.2477(8) 0.045(3) Uani 1 1 d U . .
O8 O 0.5967(10) 0.5713(10) 0.2890(8) 0.042(3) Uani 1 1 d U . .
O9 O 0.3623(11) 0.3376(12) 0.1631(10) 0.064(4) Uani 1 1 d U . .
H9B H 0.3119 0.3603 0.1977 0.097 Uiso 1 1 d R . .
H9C H 0.3404 0.3412 0.1092 0.097 Uiso 1 1 d R . .
C1 C 0.8478(18) 0.5131(17) 0.0660(15) 0.054(3) Uani 1 1 d U . .
H1 H 0.7851 0.4700 0.0695 0.065 Uiso 1 1 calc R . .
C2 C 0.9548(18) 0.4618(19) 0.0782(16) 0.059(4) Uani 1 1 d U . .
H2 H 0.9635 0.3874 0.0900 0.071 Uiso 1 1 calc R . .
C3 C 1.0415(18) 0.5331(18) 0.0707(17) 0.063(4) Uani 1 1 d U . .
H3 H 1.1116 0.5065 0.0821 0.075 Uiso 1 1 calc R . .
C4 C 1.0307(19) 0.6409(18) 0.0476(16) 0.060(3) Uani 1 1 d U . .
H4 H 1.0915 0.6848 0.0363 0.072 Uiso 1 1 calc R . .
C5 C 0.9243(17) 0.6818(17) 0.0419(14) 0.053(3) Uani 1 1 d U . .
C6 C 0.8971(16) 0.8008(17) 0.0282(13) 0.051(3) Uani 1 1 d U . .
C7 C 0.9781(17) 0.8828(19) 0.0102(14) 0.057(3) Uani 1 1 d U . .
H7 H 1.0512 0.8623 0.0038 0.068 Uiso 1 1 calc R . .
C8 C 0.9507(17) 0.9875(18) 0.0025(15) 0.056(4) Uani 1 1 d U . .
C9 C 0.8368(17) 1.0107(18) 0.0080(14) 0.055(3) Uani 1 1 d U . .
H9 H 0.8125 1.0822 -0.0004 0.066 Uiso 1 1 calc R . .
C10 C 0.7618(17) 0.9291(18) 0.0256(14) 0.055(3) Uani 1 1 d U . .
C11 C 0.6408(17) 0.9448(17) 0.0347(14) 0.052(3) Uani 1 1 d U . .
C12 C 0.5958(19) 1.0475(19) 0.0375(15) 0.061(3) Uani 1 1 d U . .
H12 H 0.6392 1.1086 0.0260 0.073 Uiso 1 1 calc R . .
C13 C 0.481(2) 1.0610(19) 0.0583(19) 0.064(4) Uani 1 1 d U . .
H13 H 0.4467 1.1284 0.0646 0.077 Uiso 1 1 calc R . .
C14 C 0.428(2) 0.9578(19) 0.0679(17) 0.069(4) Uani 1 1 d U . .
H14 H 0.3523 0.9576 0.0737 0.083 Uiso 1 1 calc R . .
C15 C 0.4798(18) 0.8611(18) 0.0691(14) 0.053(3) Uani 1 1 d U . .
H15 H 0.4402 0.7977 0.0812 0.064 Uiso 1 1 calc R . .
C16 C 0.6510(16) 0.6348(17) 0.2317(13) 0.043(3) Uani 1 1 d U . .
C17 C 0.3523(15) 0.5991(15) 0.1245(13) 0.041(3) Uani 1 1 d U . .
C18 C 0.6720(19) 0.2810(17) 0.2078(14) 0.055(4) Uani 1 1 d U . .
C19 C 0.7614(19) 0.1950(18) 0.2195(15) 0.059(3) Uani 1 1 d U . .
C20 C 0.864(2) 0.2213(19) 0.2219(16) 0.068(4) Uani 1 1 d U . .
H20 H 0.8826 0.2952 0.2190 0.081 Uiso 1 1 calc R . .
C21 C 0.953(2) 0.1406(18) 0.2291(16) 0.068(4) Uani 1 1 d U . .
H21 H 1.0264 0.1607 0.2273 0.081 Uiso 1 1 calc R . .
C22 C 0.919(2) 0.0292(18) 0.2389(16) 0.063(4) Uani 1 1 d U . .
C23 C 0.816(2) 0.0067(19) 0.2373(16) 0.067(4) Uani 1 1 d U . .
H23 H 0.7969 -0.0664 0.2450 0.081 Uiso 1 1 calc R . .
C24 C 0.7302(19) 0.0824(18) 0.2249(15) 0.063(3) Uani 1 1 d U . .
H24 H 0.6574 0.0602 0.2205 0.075 Uiso 1 1 calc R . .

loop_
_atom_site_aniso_label
_atom_site_aniso_U_11
_atom_site_aniso_U_22
_atom_site_aniso_U_33
_atom_site_aniso_U_23
_atom_site_aniso_U_13
_atom_site_aniso_U_12
Yb1 0.0487(6) 0.0458(6) 0.0310(4) 0.0010(5) 0.0016(5) 0.0020(5)
Zn1 0.0457(15) 0.0529(15) 0.0384(12) -0.0002(12) 0.0006(11) -0.0134(12)
N1 0.044(5) 0.055(5) 0.055(5) -0.003(5) 0.002(5) -0.010(5)
N2 0.049(5) 0.055(5) 0.051(5) -0.003(5) -0.004(5) -0.011(5)
N3 0.049(5) 0.057(5) 0.054(5) 0.000(5) -0.006(5) -0.009(5)
O1 0.057(5) 0.043(5) 0.057(5) -0.004(5) 0.002(5) 0.009(5)
O2 0.062(6) 0.067(6) 0.058(6) 0.006(6) 0.005(6) 0.004(5)
O3 0.043(5) 0.028(5) 0.043(5) -0.002(4) -0.001(4) -0.010(4)
O4 0.046(6) 0.056(6) 0.029(5) -0.004(5) -0.010(5) 0.002(5)
O5 0.058(8) 0.072(9) 0.035(7) -0.004(6) 0.003(6) 0.025(7)
O6 0.039(4) 0.055(5) 0.038(4) -0.002(4) 0.001(4) -0.003(4)
O7 0.048(7) 0.050(7) 0.038(6) -0.004(5) 0.013(5) -0.013(6)
O8 0.049(6) 0.045(6) 0.031(5) -0.006(5) -0.008(5) -0.002(5)
O9 0.055(8) 0.089(9) 0.050(8) 0.005(7) -0.014(7) -0.010(7)
C1 0.045(6) 0.057(6) 0.060(6) -0.006(6) 0.000(5) -0.003(5)
C2 0.046(7) 0.058(8) 0.074(8) 0.006(7) -0.005(7) 0.001(7)
C3 0.049(7) 0.067(7) 0.072(8) -0.002(7) 0.004(7) -0.008(7)
C4 0.047(6) 0.066(6) 0.066(7) -0.006(6) 0.004(6) -0.003(6)
C5 0.044(5) 0.060(6) 0.054(6) -0.004(5) 0.000(5) -0.008(5)
C6 0.046(5) 0.055(5) 0.052(5) -0.002(5) 0.006(5) -0.013(5)
C7 0.047(6) 0.064(6) 0.060(6) -0.002(6) 0.007(6) -0.009(6)
C8 0.052(7) 0.059(7) 0.058(7) 0.005(7) -0.003(6) -0.009(7)
C9 0.050(6) 0.054(6) 0.060(6) 0.006(6) -0.007(6) -0.015(6)
C10 0.050(5) 0.060(6) 0.055(6) 0.001(5) 0.001(5) -0.006(5)
C11 0.044(6) 0.058(6) 0.053(6) -0.001(5) -0.005(5) -0.008(5)
C12 0.057(6) 0.060(7) 0.066(7) 0.001(6) -0.005(6) -0.012(6)
C13 0.050(8) 0.066(8) 0.076(8) -0.002(8) -0.015(7) -0.008(7)
C14 0.061(8) 0.071(8) 0.075(8) -0.002(8) -0.010(7) -0.008(7)
C15 0.046(6) 0.057(6) 0.057(6) 0.002(6) -0.005(5) -0.006(6)
C16 0.042(6) 0.042(6) 0.046(6) -0.003(5) -0.001(5) -0.004(5)
C17 0.035(6) 0.040(6) 0.047(7) 0.004(6) -0.002(6) 0.010(6)
C18 0.062(7) 0.049(7) 0.054(7) 0.001(6) 0.004(6) 0.013(7)
C19 0.060(7) 0.050(6) 0.066(7) -0.002(6) 0.003(6) 0.015(6)
C20 0.066(7) 0.060(7) 0.078(7) 0.004(6) -0.010(6) 0.014(6)
C21 0.068(8) 0.053(8) 0.083(8) 0.005(7) -0.006(8) 0.016(7)
C22 0.063(8) 0.053(8) 0.071(8) 0.011(7) -0.006(8) 0.020(7)
C23 0.068(8) 0.057(8) 0.076(8) 0.006(7) -0.003(8) 0.014(7)
C24 0.060(7) 0.056(6) 0.072(7) 0.005(6) 0.005(6) 0.019(6)

loop_
_atom_type_symbol
_atom_type_description
_atom_type_scat_dispersion_real
_atom_type_scat_dispersion_imag
_atom_type_scat_source
C C 0.0181 0.0091 'International Tables Vol C Tables 4.2.6.8 and 6.1.1.4'
H H 0.0000 0.0000 'International Tables Vol C Tables 4.2.6.8 and 6.1.1.4'
O O 0.0492 0.0322 'International Tables Vol C Tables 4.2.6.8 and 6.1.1.4'
N N 0.0311 0.0180 'International Tables Vol C Tables 4.2.6.8 and 6.1.1.4'
Zn Zn -1.5491 0.6778 'International Tables Vol C Tables 4.2.6.8 and 6.1.1.4'
Yb Yb -7.2108 4.4329 'International Tables Vol C Tables 4.2.6.8 and 6.1.1.4'

loop_
_geom_angle_atom_site_label_1
_geom_angle_atom_site_label_2
_geom_angle_atom_site_label_3
_geom_angle
_geom_angle_site_symmetry_1
_geom_angle_site_symmetry_3
O4 Yb1 O8 151.9(5) 2_655 4_564
O4 Yb1 O6 123.7(5) 2_655 .
O8 Yb1 O6 81.6(4) 4_564 .
O4 Yb1 O8 68.3(4) 2_655 .
O8 Yb1 O8 133.0(4) 4_564 .
O6 Yb1 O8 55.8(4) . .
O4 Yb1 O4 125.4(4) 2_655 .
O8 Yb1 O4 67.0(4) 4_564 .
O6 Yb1 O4 78.3(4) . .
O8 Yb1 O4 116.1(4) . .
O4 Yb1 O9 74.4(5) 2_655 .
O8 Yb1 O9 88.0(5) 4_564 .
O6 Yb1 O9 151.3(5) . .
O8 Yb1 O9 138.9(5) . .
O4 Yb1 O9 72.9(5) . .
O4 Yb1 O1 89.6(5) 2_655 .
O8 Yb1 O1 81.7(4) 4_564 .
O6 Yb1 O1 82.2(5) . .
O8 Yb1 O1 74.2(4) . .
O4 Yb1 O1 145.0(5) . .
O9 Yb1 O1 122.8(5) . .
O4 Yb1 O3 79.2(4) 2_655 .
O8 Yb1 O3 120.0(4) 4_564 .
O6 Yb1 O3 81.7(4) . .
O8 Yb1 O3 76.3(4) . .
O4 Yb1 O3 53.2(4) . .
O9 Yb1 O3 80.5(5) . .
O1 Yb1 O3 150.5(4) . .
O4 Yb1 O2 77.9(5) 2_655 .
O8 Yb1 O2 75.7(5) 4_564 .
O6 Yb1 O2 130.9(4) . .
O8 Yb1 O2 115.8(5) . .
O4 Yb1 O2 128.0(5) . .
O9 Yb1 O2 70.9(5) . .
O1 Yb1 O2 52.0(5) . .
O3 Yb1 O2 147.1(4) . .
O4 Yb1 C18 84.0(5) 2_655 .
O8 Yb1 C18 76.4(5) 4_564 .
O6 Yb1 C18 106.5(6) . .
O8 Yb1 C18 95.9(5) . .
O4 Yb1 C18 142.0(5) . .
O9 Yb1 C18 96.8(6) . .
O1 Yb1 C18 26.1(5) . .
O3 Yb1 C18 163.1(5) . .
O2 Yb1 C18 25.9(5) . .
O4 Yb1 C16 95.9(5) 2_655 .
O8 Yb1 C16 107.1(5) 4_564 .
O6 Yb1 C16 28.4(5) . .
O8 Yb1 C16 27.6(5) . .
O4 Yb1 C16 99.8(5) . .
O9 Yb1 C16 159.5(6) . .
O1 Yb1 C16 74.1(5) . .
O3 Yb1 C16 80.0(5) . .
O2 Yb1 C16 125.5(5) . .
C18 Yb1 C16 100.1(6) . .
O4 Yb1 C17 101.9(5) 2_655 .
O8 Yb1 C17 94.5(5) 4_564 .
O6 Yb1 C17 78.4(5) . .
O8 Yb1 C17 95.4(5) . .
O4 Yb1 C17 27.7(5) . .
O9 Yb1 C17 75.7(5) . .
O1 Yb1 C17 160.6(5) . .
O3 Yb1 C17 25.5(5) . .
O2 Yb1 C17 145.4(5) . .
C18 Yb1 C17 168.6(6) . .
C16 Yb1 C17 89.1(6) . .
O6 Zn1 O3 93.3(5) . 4_564
O6 Zn1 N2 137.3(6) . .
O3 Zn1 N2 129.3(6) 4_564 .
O6 Zn1 N1 92.7(6) . .
O3 Zn1 N1 106.4(5) 4_564 .
N2 Zn1 N1 75.0(6) . .
O6 Zn1 N3 107.0(6) . .
O3 Zn1 N3 98.0(6) 4_564 .
N2 Zn1 N3 73.1(6) . .
N1 Zn1 N3 147.6(6) . .
C1 N1 C5 121(2) . .
C1 N1 Zn1 121.9(14) . .
C5 N1 Zn1 116.6(14) . .
C6 N2 C10 118.0(17) . .
C6 N2 Zn1 119.6(13) . .
C10 N2 Zn1 122.3(14) . .
C11 N3 C15 119(2) . .
C11 N3 Zn1 117.1(15) . .
C15 N3 Zn1 124.2(14) . .
C18 O1 Yb1 95.4(13) . .
C18 O2 Yb1 92.4(12) . .
C17 O3 Zn1 118.5(12) . 2_655
C17 O3 Yb1 97.8(11) . .
Zn1 O3 Yb1 143.7(6) 2_655 .
C17 O4 Yb1 150.3(12) . 4_564
C17 O4 Yb1 96.4(10) . .
Yb1 O4 Yb1 113.2(6) 4_564 .
C16 O6 Zn1 117.8(12) . .
C16 O6 Yb1 97.1(11) . .
Zn1 O6 Yb1 145.1(6) . .
C16 O8 Yb1 151.8(12) . 2_655
C16 O8 Yb1 96.8(10) . .
Yb1 O8 Yb1 111.3(5) 2_655 .
N1 C1 C2 122(2) . .
C3 C2 C1 114(2) . .
C4 C3 C2 124(2) . .
C3 C4 C5 117(2) . .
N1 C5 C4 122(2) . .
N1 C5 C6 113.9(19) . .
C4 C5 C6 124.1(19) . .
N2 C6 C7 122.1(19) . .
N2 C6 C5 114.7(16) . .
C7 C6 C5 123.2(19) . .
C8 C7 C6 121(2) . .
C7 C8 C9 115.7(19) . .
C7 C8 C22 126(2) . 4_674
C9 C8 C22 119(2) . 4_674
C10 C9 C8 121(2) . .
N2 C10 C9 122(2) . .
N2 C10 C11 112.5(18) . .
C9 C10 C11 126(2) . .
N3 C11 C12 124(2) . .
N3 C11 C10 114.3(19) . .
C12 C11 C10 121.0(19) . .
C11 C12 C13 120(2) . .
C14 C13 C12 111(2) . .
C15 C14 C13 124(3) . .
N3 C15 C14 121(2) . .
O7 C16 O8 128.7(18) . .
O7 C16 O6 121.5(18) . .
O8 C16 O6 109.5(15) . .
O7 C16 Yb1 175.7(14) . .
O8 C16 Yb1 55.6(9) . .
O6 C16 Yb1 54.5(9) . .
O3 C17 O5 127.7(18) . .
O3 C17 O4 112.6(15) . .
O5 C17 O4 119.5(17) . .
O3 C17 Yb1 56.7(9) . .
O5 C17 Yb1 173.1(14) . .
O4 C17 Yb1 55.9(8) . .
O2 C18 O1 120.0(19) . .
O2 C18 C19 122(2) . .
O1 C18 C19 117(2) . .
O2 C18 Yb1 61.7(11) . .
O1 C18 Yb1 58.5(11) . .
C19 C18 Yb1 175.4(16) . .
C20 C19 C24 120(2) . .
C20 C19 C18 122(2) . .
C24 C19 C18 119(2) . .
C19 C20 C21 123(2) . .
C22 C21 C20 116(2) . .
C23 C22 C21 119(2) . .
C23 C22 C8 127(2) . 2_745
C21 C22 C8 114(2) . 2_745
C22 C23 C24 126(2) . .
C23 C24 C19 116(2) . .

loop_
_geom_bond_atom_site_label_1
_geom_bond_atom_site_label_2
_geom_bond_distance
_geom_bond_site_symmetry_2
Yb1 O4 2.225(13) 2_655
Yb1 O8 2.294(13) 4_564
Yb1 O6 2.337(13) .
Yb1 O8 2.367(12) .
Yb1 O4 2.383(12) .
Yb1 O9 2.389(14) .
Yb1 O1 2.405(14) .
Yb1 O3 2.412(12) .
Yb1 O2 2.473(14) .
Yb1 C18 2.81(2) .
Yb1 C16 2.85(2) .
Yb1 C17 2.860(18) .
Zn1 O6 1.954(13) .
Zn1 O3 2.045(12) 4_564
Zn1 N2 2.073(15) .
Zn1 N1 2.181(18) .
Zn1 N3 2.199(18) .
N1 C1 1.31(2) .
N1 C5 1.32(2) .
N2 C6 1.32(3) .
N2 C10 1.33(3) .
N3 C11 1.32(2) .
N3 C15 1.32(3) .
O1 C18 1.24(2) .
O2 C18 1.23(2) .
O3 C17 1.24(2) .
O3 Zn1 2.045(12) 2_655
O4 C17 1.34(2) .
O4 Yb1 2.225(13) 4_564
O5 C17 1.27(2) .
O6 C16 1.37(2) .
O7 C16 1.23(2) .
O8 C16 1.33(2) .
O8 Yb1 2.294(13) 2_655
C1 C2 1.46(3) .
C2 C3 1.37(3) .
C3 C4 1.36(3) .
C4 C5 1.39(3) .
C5 C6 1.50(3) .
C6 C7 1.43(3) .
C7 C8 1.33(3) .
C8 C9 1.42(3) .
C8 C22 1.50(3) 4_674
C9 C10 1.38(3) .
C10 C11 1.49(3) .
C11 C12 1.37(3) .
C12 C13 1.44(3) .
C13 C14 1.42(3) .
C14 C15 1.34(3) .
C18 C19 1.52(3) .
C19 C20 1.29(3) .
C19 C24 1.43(3) .
C20 C21 1.47(3) .
C21 C22 1.43(3) .
C22 C23 1.28(3) .
C22 C8 1.50(3) 2_745
C23 C24 1.41(3) .
